data_7116271
loop_
_publ_author_name
'Wang, Bao-Juan'
'Xue, Ping'
'Gu, Peiming'

_publ_section_title
;
 Intramolecular Schmidt reaction of acyl chlorides with alkyl azides:
 preparation of pyrrolizine by intramolecular capture of intermediates
 with alkenes or alkynes.
;
_journal_issue 12
_journal_name_full 'Chemical communications (Cambridge, England)'
_journal_page_first 2277
_journal_page_last 2279
_journal_paper_doi 10.1039/c4cc07166b
_journal_volume 51
_journal_year 2015
_chemical_formula_moiety 'C14 H14 Cl N O'
_chemical_formula_sum 'C14 H14 Cl N O'
_chemical_formula_weight 247.71
_chemical_name_systematic
;
 ? 
;
_space_group_crystal_system monoclinic
_space_group_IT_number 15
_space_group_name_Hall '-C 2yc'
_space_group_name_H-M_alt 'C 1 2/c 1'
_symmetry_space_group_name_Hall '-C 2yc'
_symmetry_space_group_name_H-M 'C 1 2/c 1'
_atom_sites_solution_hydrogens geom
_atom_sites_solution_primary direct
_atom_sites_solution_secondary difmap
_audit_creation_date 2014-08-26
_audit_creation_method
;
Olex2 1.2
(compiled 2014.07.22 svn.r2960 for OlexSys, GUI svn.r4862)
;
_audit_update_record
;
2014-08-26 deposited with the CCDC.
2014-12-16 downloaded from the CCDC.
;
_cell_angle_alpha 90.00
_cell_angle_beta 97.808(11)
_cell_angle_gamma 90.00
_cell_formula_units_Z 8
_cell_length_a 17.485(2)
_cell_length_b 10.6501(11)
_cell_length_c 13.4479(14)
_cell_measurement_reflns_used 1770
_cell_measurement_temperature 293(2)
_cell_measurement_theta_max 68.7010
_cell_measurement_theta_min 5.7140
_cell_volume 2481.0(5)
_computing_cell_refinement
;
CrysAlisPro, Agilent Technologies,
Version 1.171.37.33 (release 27-03-2014 CrysAlis171 .NET)
(compiled Mar 27 2014,17:12:48)
;
_computing_data_collection
;
CrysAlisPro, Agilent Technologies,
Version 1.171.37.33 (release 27-03-2014 CrysAlis171 .NET)
(compiled Mar 27 2014,17:12:48)
;
_computing_data_reduction
;
CrysAlisPro, Agilent Technologies,
Version 1.171.37.33 (release 27-03-2014 CrysAlis171 .NET)
(compiled Mar 27 2014,17:12:48)
;
_computing_molecular_graphics 'Olex2 (Dolomanov et al., 2009)'
_computing_publication_material 'Olex2 (Dolomanov et al., 2009)'
_computing_structure_refinement 'ShelXL (Sheldrick, 2008)'
_computing_structure_solution 'ShelXS (Sheldrick, 2008)'
_diffrn_ambient_temperature 293(2)
_diffrn_detector 'CCD plate'
_diffrn_detector_area_resol_mean 16.0733
_diffrn_detector_type Eos
_diffrn_measured_fraction_theta_full 0.966
_diffrn_measured_fraction_theta_max 0.966
_diffrn_measurement_details
;
  1 omega   39.00   90.00   1.0000    1.0000
omega____ theta____ kappa____ phi______ frames
    -      108.0000  -38.0000  150.0000 51

  2 omega   36.00   85.00   1.0000    1.0000
omega____ theta____ kappa____ phi______ frames
    -      108.0000  -25.0000   30.0000 49

  3 omega   64.00   90.00   1.0000    1.0000
omega____ theta____ kappa____ phi______ frames
    -      108.0000  -25.0000  -30.0000 26

  4 omega   98.00  169.00   1.0000    1.0000
omega____ theta____ kappa____ phi______ frames
    -      108.0000   38.0000 -120.0000 71

  5 omega  126.00  178.00   1.0000    1.0000
omega____ theta____ kappa____ phi______ frames
    -      108.0000   50.0000 -180.0000 52

  6 omega  106.00  133.00   1.0000    1.0000
omega____ theta____ kappa____ phi______ frames
    -      108.0000  111.0000  -90.0000 27

  7 omega   86.00  115.00   1.0000    1.0000
omega____ theta____ kappa____ phi______ frames
    -      108.0000   50.0000  -30.0000 29

  8 omega  129.00  174.00   1.0000    1.0000
omega____ theta____ kappa____ phi______ frames
    -      108.0000   50.0000  -30.0000 45

  9 omega   96.00  122.00   1.0000    1.0000
omega____ theta____ kappa____ phi______ frames
    -      108.0000   50.0000 -180.0000 26

 10 omega   58.00   83.00   1.0000    1.0000
omega____ theta____ kappa____ phi______ frames
    -      108.0000  -50.0000 -180.0000 25

 11 omega   41.00   93.00   1.0000    1.0000
omega____ theta____ kappa____ phi______ frames
    -      108.0000  -38.0000 -150.0000 52

 12 omega   37.00  127.00   1.0000    1.0000
omega____ theta____ kappa____ phi______ frames
    -       54.0000   19.0000  -30.0000 90

 13 omega   40.00  117.00   1.0000    1.0000
omega____ theta____ kappa____ phi______ frames
    -      108.0000  -63.0000   30.0000 77

 14 omega   34.00   59.00   1.0000    1.0000
omega____ theta____ kappa____ phi______ frames
    -       54.0000   57.0000   90.0000 25

 15 omega  -12.00   50.00   1.0000    1.0000
omega____ theta____ kappa____ phi______ frames
    -       54.0000  -57.0000   60.0000 62

 16 omega  -32.00   -7.00   1.0000    1.0000
omega____ theta____ kappa____ phi______ frames
    -        0.0000  -38.0000    0.0000 25

 17 omega  -63.00  -27.00   1.0000    1.0000
omega____ theta____ kappa____ phi______ frames
    -        0.0000  -57.0000  -60.0000 36

 18 omega  -72.00  -36.00   1.0000    1.0000
omega____ theta____ kappa____ phi______ frames
    -        0.0000  -38.0000    0.0000 36

 19 omega    1.00   95.00   1.0000    1.0000
omega____ theta____ kappa____ phi______ frames
    -       54.0000  -99.0000 -180.0000 94
;
_diffrn_measurement_device 'four-circle diffractometer'
_diffrn_measurement_device_type 'SuperNova, Dual, Cu at zero, Eos'
_diffrn_measurement_method '\w scans'
_diffrn_orient_matrix_UB_11 -0.0776428000
_diffrn_orient_matrix_UB_12 -0.0628371000
_diffrn_orient_matrix_UB_13 0.0116457000
_diffrn_orient_matrix_UB_21 0.0059043000
_diffrn_orient_matrix_UB_22 -0.0802405000
_diffrn_orient_matrix_UB_23 -0.0939698000
_diffrn_orient_matrix_UB_31 0.0428510000
_diffrn_orient_matrix_UB_32 -0.1026373000
_diffrn_orient_matrix_UB_33 0.0665381000
_diffrn_radiation_monochromator mirror
_diffrn_radiation_probe x-ray
_diffrn_radiation_type CuK\a
_diffrn_radiation_wavelength 1.54184
_diffrn_reflns_av_R_equivalents 0.0382
_diffrn_reflns_av_unetI/netI 0.0396
_diffrn_reflns_limit_h_max 20
_diffrn_reflns_limit_h_min -21
_diffrn_reflns_limit_k_max 9
_diffrn_reflns_limit_k_min -12
_diffrn_reflns_limit_l_max 16
_diffrn_reflns_limit_l_min -16
_diffrn_reflns_number 4308
_diffrn_reflns_theta_full 69.82
_diffrn_reflns_theta_max 69.82
_diffrn_reflns_theta_min 5.11
_diffrn_source 'sealed X-ray tube'
_diffrn_source_type 'SuperNova (Cu) X-ray Source'
_exptl_absorpt_coefficient_mu 2.575
_exptl_absorpt_correction_T_max 1.00000
_exptl_absorpt_correction_T_min 0.56817
_exptl_absorpt_correction_type multi-scan
_exptl_absorpt_process_details
;
CrysAlisPro, Agilent Technologies,
Version 1.171.37.33 (release 27-03-2014 CrysAlis171 .NET)
(compiled Mar 27 2014,17:12:48)
Empirical absorption correction using spherical harmonics,
 implemented in SCALE3 ABSPACK scaling algorithm.
;
_exptl_crystal_density_diffrn 1.326
_exptl_crystal_density_method 'not measured'
_exptl_crystal_F_000 1040
_refine_diff_density_max 0.363
_refine_diff_density_min -0.437
_refine_diff_density_rms 0.064
_refine_ls_extinction_method none
_refine_ls_goodness_of_fit_ref 1.130
_refine_ls_hydrogen_treatment constr
_refine_ls_matrix_type full
_refine_ls_number_parameters 181
_refine_ls_number_reflns 2275
_refine_ls_number_restraints 0
_refine_ls_restrained_S_all 1.130
_refine_ls_R_factor_all 0.0677
_refine_ls_R_factor_gt 0.0527
_refine_ls_shift/su_max 0.000
_refine_ls_shift/su_mean 0.000
_refine_ls_structure_factor_coef Fsqd
_refine_ls_weighting_details 'calc w=1/[\s^2^(Fo^2^)+(0.1518P)^2^+0.4120P] where P=(Fo^2^+2Fc^2^)/3'
_refine_ls_weighting_scheme calc
_refine_ls_wR_factor_gt 0.1953
_refine_ls_wR_factor_ref 0.2273
_reflns_number_gt 1840
_reflns_number_total 2275
_reflns_threshold_expression >2sigma(I)
_cod_data_source_file c4cc07166b2.cif
_cod_data_source_block gupm0821
_cod_depositor_comments 'Adding full bibliography for 7116270--7116271.cif.'
_cod_original_cell_volume 2480.9(5)
_cod_database_code 7116271
_reflns_odcompleteness_completeness 98.64
_reflns_odcompleteness_iscentric 1
_reflns_odcompleteness_theta 66.97
_olex2_refinement_description
;
1. Fixed Uiso
 At 1.2 times of:
  All C(H) groups, All C(H,H) groups, All C(H,H,H,H) groups
2. Others
 Fixed Sof: H10A(0.75) H10B(0.75) H10C(0.25) H10D(0.25) H11A(0.75) H11B(0.75)
 H11C(0.25) H11D(0.25) H14A(0.75) H14B(0.75) H14C(0.25) H14D(0.25) N1(0.75)
 C12(0.75) H12A(0.75) H12B(0.75) C13(0.75) H13(0.75) N1'(0.25) C12'(0.25)
 H12C(0.25) H12D(0.25) C13'(0.25) H13'(0.25)
3.a Ternary CH refined with riding coordinates:
 C13(H13), C13'(H13')
3.b Secondary CH2 refined with riding coordinates:
 C10(H10A,H10B), C10(H10C,H10D), C11(H11A,H11B), C11(H11C,H11D), C14(H14A,
 H14B), C14(H14C,H14D), C12(H12A,H12B), C12'(H12C,H12D)
3.c Aromatic/amide H refined with riding coordinates:
 C1(H1), C2(H2), C3(H3), C4(H4), C5(H5)
;
_olex2_submission_special_instructions 'No special instructions were received'

loop_
_space_group_symop_id
_space_group_symop_operation_xyz
1 'x, y, z'
2 '-x, y, -z+1/2'
3 'x+1/2, y+1/2, z'
4 '-x+1/2, y+1/2, -z+1/2'
5 '-x, -y, -z'
6 'x, -y, z-1/2'
7 '-x+1/2, -y+1/2, -z'
8 'x+1/2, -y+1/2, z-1/2'

loop_
_atom_site_label
_atom_site_type_symbol
_atom_site_fract_x
_atom_site_fract_y
_atom_site_fract_z
_atom_site_U_iso_or_equiv
_atom_site_adp_type
_atom_site_occupancy
_atom_site_calc_flag
_atom_site_disorder_assembly
_atom_site_disorder_group
_atom_site_refinement_flags_posn
Cl1 Cl 0.06737(5) 0.18110(8) 0.37120(5) 0.0824(4) Uani 1 d . . .
O1 O 0.13063(12) 0.4822(2) 0.63188(12) 0.0686(6) Uani 1 d D . .
C1 C 0.09714(17) 0.0963(3) 0.5940(2) 0.0678(7) Uani 1 d . . .
H1 H 0.0490 0.0747 0.5603 0.081 Uiso 1 calc . . R
C2 C 0.1295(2) 0.0247(3) 0.6742(3) 0.0830(9) Uani 1 d . . .
H2 H 0.1030 -0.0444 0.6943 0.100 Uiso 1 calc . . R
C3 C 0.2005(2) 0.0552(3) 0.7242(2) 0.0828(10) Uani 1 d . . .
H3 H 0.2227 0.0061 0.7777 0.099 Uiso 1 calc . . R
C4 C 0.23880(17) 0.1581(3) 0.6952(2) 0.0727(9) Uani 1 d . . .
H4 H 0.2867 0.1792 0.7300 0.087 Uiso 1 calc . . R
C5 C 0.20737(14) 0.2311(3) 0.61522(18) 0.0577(6) Uani 1 d . . .
H5 H 0.2341 0.3007 0.5961 0.069 Uiso 1 calc . . R
C6 C 0.13534(14) 0.2002(2) 0.56306(17) 0.0508(6) Uani 1 d . . .
C7 C 0.10343(13) 0.2742(3) 0.47435(17) 0.0526(6) Uani 1 d . . .
C8 C 0.10083(13) 0.3976(3) 0.46143(16) 0.0551(6) Uani 1 d D . .
C9 C 0.12291(15) 0.4946(2) 0.54179(17) 0.0586(6) Uani 1 d . . .
C10 C 0.1358(2) 0.7270(3) 0.5333(3) 0.0837(10) Uani 1 d . . .
H10A H 0.1825 0.7512 0.5764 0.100 Uiso 0.75 calc A 1 R
H10B H 0.0920 0.7349 0.5701 0.100 Uiso 0.75 calc A 1 R
H10C H 0.1165 0.7708 0.5881 0.100 Uiso 0.25 calc A 2 R
H10D H 0.1897 0.7061 0.5528 0.100 Uiso 0.25 calc A 2 R
C11 C 0.1245(3) 0.8041(4) 0.4378(3) 0.0947(11) Uani 1 d D . .
H11A H 0.0955 0.8800 0.4469 0.114 Uiso 0.75 calc B 1 R
H11B H 0.1738 0.8271 0.4177 0.114 Uiso 0.75 calc B 1 R
H11C H 0.1676 0.8596 0.4322 0.114 Uiso 0.25 calc B 2 R
H11D H 0.0767 0.8515 0.4303 0.114 Uiso 0.25 calc B 2 R
C14 C 0.07652(17) 0.4684(3) 0.36542(18) 0.0689(8) Uani 1 d . . .
H14A H 0.0212 0.4827 0.3550 0.083 Uiso 0.75 calc C 1 R
H14B H 0.0912 0.4238 0.3080 0.083 Uiso 0.75 calc C 1 R
H14C H 0.1169 0.4644 0.3227 0.083 Uiso 0.25 calc C 2 R
H14D H 0.0301 0.4313 0.3295 0.083 Uiso 0.25 calc C 2 R
N1 N 0.14179(19) 0.6002(3) 0.4941(2) 0.0590(7) Uani 0.75 d D 1 .
C12 C 0.0802(4) 0.7201(5) 0.3613(4) 0.0825(14) Uani 0.75 d D 1 .
H12A H 0.0837 0.7483 0.2934 0.099 Uiso 0.75 calc D 1 R
H12B H 0.0263 0.7140 0.3709 0.099 Uiso 0.75 calc D 1 R
C13 C 0.1225(2) 0.5959(4) 0.3842(3) 0.0575(8) Uani 0.75 d D 1 .
H13 H 0.1697 0.5936 0.3524 0.069 Uiso 0.75 calc D 1 R
N1' N 0.0853(6) 0.6040(9) 0.5006(7) 0.063(2) Uani 0.25 d D 2 .
C12' C 0.1211(11) 0.679(2) 0.3569(11) 0.086(4) Uani 0.25 d D 2 .
H12C H 0.1066 0.7060 0.2879 0.103 Uiso 0.25 calc D 2 R
H12D H 0.1704 0.6363 0.3626 0.103 Uiso 0.25 calc D 2 R
C13' C 0.0618(6) 0.6002(11) 0.3909(8) 0.064(3) Uani 0.25 d D 2 .
H13' H 0.0088 0.6286 0.3692 0.077 Uiso 0.25 calc D 2 R

loop_
_atom_site_aniso_label
_atom_site_aniso_U_11
_atom_site_aniso_U_22
_atom_site_aniso_U_33
_atom_site_aniso_U_23
_atom_site_aniso_U_13
_atom_site_aniso_U_12
Cl1 0.1034(7) 0.0870(7) 0.0508(5) -0.0192(3) -0.0107(4) -0.0127(4)
O1 0.0958(14) 0.0700(12) 0.0378(9) -0.0055(8) 0.0005(8) 0.0032(9)
C1 0.0797(16) 0.0619(16) 0.0604(15) -0.0037(12) 0.0047(12) -0.0056(12)
C2 0.125(3) 0.0603(17) 0.0660(18) 0.0089(14) 0.0193(17) 0.0021(17)
C3 0.116(3) 0.077(2) 0.0552(16) 0.0108(15) 0.0097(16) 0.0345(18)
C4 0.0666(15) 0.098(2) 0.0507(15) -0.0005(14) -0.0017(12) 0.0254(14)
C5 0.0547(12) 0.0727(16) 0.0446(12) -0.0009(11) 0.0025(9) 0.0057(11)
C6 0.0562(12) 0.0538(13) 0.0419(12) -0.0055(10) 0.0048(9) 0.0062(9)
C7 0.0516(12) 0.0645(15) 0.0402(11) -0.0071(10) 0.0002(9) 0.0006(10)
C8 0.0595(13) 0.0686(16) 0.0350(11) -0.0019(10) -0.0009(9) 0.0066(10)
C9 0.0757(15) 0.0581(15) 0.0400(12) -0.0002(10) 0.0009(10) 0.0082(11)
C10 0.121(3) 0.0592(17) 0.0714(19) -0.0046(14) 0.0146(18) 0.0112(17)
C11 0.114(3) 0.074(2) 0.096(3) 0.0161(19) 0.016(2) 0.0091(19)
C14 0.0850(18) 0.0804(19) 0.0380(13) 0.0021(11) -0.0031(12) 0.0193(14)
N1 0.0678(17) 0.0634(18) 0.0448(15) -0.0018(12) 0.0041(12) 0.0097(13)
C12 0.091(3) 0.081(3) 0.076(3) 0.028(2) 0.010(3) 0.027(3)
C13 0.065(2) 0.066(2) 0.0415(17) 0.0104(16) 0.0052(13) 0.0150(16)
N1' 0.076(6) 0.063(5) 0.053(5) -0.003(4) 0.014(4) 0.008(4)
C12' 0.089(10) 0.114(15) 0.057(8) 0.026(8) 0.014(7) -0.003(9)
C13' 0.060(6) 0.071(7) 0.060(6) 0.012(5) 0.001(4) 0.019(5)

loop_
_atom_type_symbol
_atom_type_description
_atom_type_scat_dispersion_real
_atom_type_scat_dispersion_imag
_atom_type_scat_source
C C 0.0181 0.0091 'International Tables Vol C Tables 4.2.6.8 and 6.1.1.4'
H H 0.0000 0.0000 'International Tables Vol C Tables 4.2.6.8 and 6.1.1.4'
Cl Cl 0.3639 0.7018 'International Tables Vol C Tables 4.2.6.8 and 6.1.1.4'
N N 0.0311 0.0180 'International Tables Vol C Tables 4.2.6.8 and 6.1.1.4'
O O 0.0492 0.0322 'International Tables Vol C Tables 4.2.6.8 and 6.1.1.4'

loop_
_geom_angle_atom_site_label_1
_geom_angle_atom_site_label_2
_geom_angle_atom_site_label_3
_geom_angle
C2 C1 H1 119.5
C2 C1 C6 120.9(3)
C6 C1 H1 119.5
C1 C2 H2 119.9
C3 C2 C1 120.1(3)
C3 C2 H2 119.9
C2 C3 H3 120.1
C4 C3 C2 119.8(3)
C4 C3 H3 120.1
C3 C4 H4 119.5
C3 C4 C5 121.0(3)
C5 C4 H4 119.5
C4 C5 H5 120.1
C4 C5 C6 119.7(3)
C6 C5 H5 120.1
C1 C6 C5 118.5(2)
C1 C6 C7 121.7(2)
C5 C6 C7 119.8(2)
C6 C7 Cl1 113.18(19)
C8 C7 Cl1 117.09(18)
C8 C7 C6 129.7(2)
C7 C8 C9 125.8(2)
C7 C8 C14 127.6(2)
C14 C8 C9 106.7(2)
O1 C9 C8 128.8(3)
O1 C9 N1 124.3(3)
O1 C9 N1' 117.7(4)
N1 C9 C8 106.5(2)
N1 C9 N1' 42.5(4)
N1' C9 C8 103.0(4)
H10A C10 H10B 109.3
H10A C10 H10C 76.7
H10A C10 H10D 35.9
H10B C10 H10C 36.0
H10B C10 H10D 133.4
H10C C10 H10D 109.2
C11 C10 H10A 111.4
C11 C10 H10B 111.4
C11 C10 H10C 111.4
C11 C10 H10D 111.4
C11 C10 N1' 101.9(4)
N1 C10 H10A 111.4
N1 C10 H10B 111.4
N1 C10 H10C 140.2
N1 C10 H10D 76.7
N1 C10 C11 101.7(3)
N1 C10 N1' 37.9(3)
N1' C10 H10A 140.0
N1' C10 H10B 76.6
N1' C10 H10C 111.4
N1' C10 H10D 111.4
C10 C11 H11A 110.8
C10 C11 H11B 110.8
C10 C11 H11C 112.5
C10 C11 H11D 112.5
C10 C11 C12' 96.2(6)
H11A C11 H11B 108.9
H11A C11 H11C 85.8
H11A C11 H11D 28.7
H11B C11 H11C 24.9
H11B C11 H11D 128.7
H11C C11 H11D 110.0
C12 C11 C10 104.8(3)
C12 C11 H11A 110.8
C12 C11 H11B 110.8
C12 C11 H11C 130.2
C12 C11 H11D 83.2
C12 C11 C12' 29.6(6)
C12' C11 H11A 138.8
C12' C11 H11B 88.5
C12' C11 H11C 112.5
C12' C11 H11D 112.5
C8 C14 H14A 111.3
C8 C14 H14B 111.3
C8 C14 H14C 110.0
C8 C14 H14D 110.0
C8 C14 C13 102.4(2)
H14A C14 H14B 109.2
H14A C14 H14C 135.5
H14A C14 H14D 40.7
H14B C14 H14C 38.3
H14B C14 H14D 72.5
H14C C14 H14D 108.4
C13 C14 H14A 111.3
C13 C14 H14B 111.3
C13 C14 H14C 74.7
C13 C14 H14D 143.3
C13' C14 C8 108.4(5)
C13' C14 H14A 71.4
C13' C14 H14B 136.3
C13' C14 H14C 110.0
C13' C14 H14D 110.0
C13' C14 C13 41.1(5)
C9 N1 C10 124.2(3)
C9 N1 C13 114.3(3)
C10 N1 C13 111.9(3)
C11 C12 H12A 111.6
C11 C12 H12B 111.6
C11 C12 C13 100.8(4)
H12A C12 H12B 109.4
C13 C12 H12A 111.6
C13 C12 H12B 111.6
C14 C13 H13 110.4
N1 C13 C14 103.2(3)
N1 C13 C12 102.4(3)
N1 C13 H13 110.4
C12 C13 C14 119.3(3)
C12 C13 H13 110.4
C9 N1' C10 110.8(7)
C9 N1' C13' 114.8(8)
C13' N1' C10 111.3(8)
C11 C12' H12C 111.3
C11 C12' H12D 111.3
H12C C12' H12D 109.2
C13' C12' C11 102.3(11)
C13' C12' H12C 111.3
C13' C12' H12D 111.3
C14 C13' N1' 103.0(7)
C14 C13' H13' 114.3
N1' C13' H13' 114.3
C12' C13' C14 108.9(12)
C12' C13' N1' 100.6(11)
C12' C13' H13' 114.3

loop_
_geom_bond_atom_site_label_1
_geom_bond_atom_site_label_2
_geom_bond_distance
Cl1 C7 1.752(2)
O1 C9 1.208(3)
C1 H1 0.9300
C1 C2 1.377(5)
C1 C6 1.385(4)
C2 H2 0.9300
C2 C3 1.369(5)
C3 H3 0.9300
C3 C4 1.368(5)
C4 H4 0.9300
C4 C5 1.380(4)
C5 H5 0.9300
C5 C6 1.395(3)
C6 C7 1.475(3)
C7 C8 1.325(4)
C8 C9 1.507(3)
C8 C14 1.506(3)
C9 N1 1.357(4)
C9 N1' 1.414(10)
C10 H10A 0.9700
C10 H10B 0.9700
C10 H10C 0.9700
C10 H10D 0.9700
C10 C11 1.514(5)
C10 N1 1.459(4)
C10 N1' 1.607(10)
C11 H11A 0.9700
C11 H11B 0.9700
C11 H11C 0.9700
C11 H11D 0.9700
C11 C12 1.498(7)
C11 C12' 1.71(2)
C14 H14A 0.9700
C14 H14B 0.9700
C14 H14C 0.9700
C14 H14D 0.9700
C14 C13 1.582(5)
C14 C13' 1.476(12)
N1 C13 1.471(4)
C12 H12A 0.9700
C12 H12B 0.9700
C12 C13 1.526(6)
C13 H13 0.9800
N1' C13' 1.477(14)
C12' H12C 0.9700
C12' H12D 0.9700
C12' C13' 1.458(19)
C13' H13' 0.9800

loop_
_geom_torsion_atom_site_label_1
_geom_torsion_atom_site_label_2
_geom_torsion_atom_site_label_3
_geom_torsion_atom_site_label_4
_geom_torsion
Cl1 C7 C8 C9 175.01(19)
Cl1 C7 C8 C14 -5.6(3)
O1 C9 N1 C10 -32.8(5)
O1 C9 N1 C13 -176.3(3)
O1 C9 N1' C10 66.3(7)
O1 C9 N1' C13' -166.6(7)
C1 C2 C3 C4 1.0(5)
C1 C6 C7 Cl1 -44.6(3)
C1 C6 C7 C8 137.9(3)
C2 C1 C6 C5 -0.3(4)
C2 C1 C6 C7 176.9(3)
C2 C3 C4 C5 -0.9(5)
C3 C4 C5 C6 0.2(4)
C4 C5 C6 C1 0.4(4)
C4 C5 C6 C7 -176.9(2)
C5 C6 C7 Cl1 132.6(2)
C5 C6 C7 C8 -44.9(4)
C6 C1 C2 C3 -0.4(5)
C6 C7 C8 C9 -7.6(4)
C6 C7 C8 C14 171.7(2)
C7 C8 C9 O1 -17.1(4)
C7 C8 C9 N1 156.1(3)
C7 C8 C9 N1' -160.1(4)
C7 C8 C14 C13 -153.3(3)
C7 C8 C14 C13' 164.3(5)
C8 C9 N1 C10 153.6(3)
C8 C9 N1 C13 10.1(3)
C8 C9 N1' C10 -145.7(4)
C8 C9 N1' C13' -18.6(9)
C8 C14 C13 N1 -19.8(3)
C8 C14 C13 C12 -132.4(3)
C8 C14 C13' N1' 5.2(8)
C8 C14 C13' C12' 111.4(9)
C9 C8 C14 C13 26.1(3)
C9 C8 C14 C13' -16.2(5)
C9 N1 C13 C14 6.3(3)
C9 N1 C13 C12 130.9(4)
C9 N1' C13' C14 8.8(11)
C9 N1' C13' C12' -103.6(13)
C10 C11 C12 C13 -43.2(5)
C10 C11 C12' C13' 52.9(12)
C10 N1 C13 C14 -141.6(3)
C10 N1 C13 C12 -17.1(5)
C10 N1' C13' C14 135.8(7)
C10 N1' C13' C12' 23.4(13)
C11 C10 N1 C9 -153.3(3)
C11 C10 N1 C13 -9.1(4)
C11 C10 N1' C9 140.5(5)
C11 C10 N1' C13' 11.4(8)
C11 C12 C13 C14 149.1(3)
C11 C12 C13 N1 36.1(4)
C11 C12' C13' C14 -153.0(8)
C11 C12' C13' N1' -45.2(13)
C14 C8 C9 O1 163.4(3)
C14 C8 C9 N1 -23.4(3)
C14 C8 C9 N1' 20.4(5)
N1 C9 N1' C10 -45.3(5)
N1 C9 N1' C13' 81.9(8)
N1 C10 C11 C12 32.6(4)
N1 C10 C11 C12' 3.8(7)
N1 C10 N1' C9 46.6(5)
N1 C10 N1' C13' -82.4(8)
C12 C11 C12' C13' -56.3(10)
C13 C14 C13' N1' -82.8(8)
C13 C14 C13' C12' 23.4(7)
N1' C9 N1 C10 62.3(6)
N1' C9 N1 C13 -81.1(6)
N1' C10 C11 C12 -6.1(5)
N1' C10 C11 C12' -34.9(7)
N1' C10 N1 C9 -58.9(6)
N1' C10 N1 C13 85.3(6)
C12' C11 C12 C13 33.1(10)
C13' C14 C13 N1 84.0(7)
C13' C14 C13 C12 -28.7(7)
